data_7708346
loop_
_publ_author_name
'King, Rhus P.'
'Woodward, Madeleine'
'Grigg, Julian'
'McRobbie, Graeme'
'Levason, William'
'Reid, Gillian'

_publ_section_title
;
 Tin(IV) fluoride complexes with neutral phosphine coordination and
 comparisons with hard N- and O-donor ligands
;
_journal_name_full 'Dalton Transactions'
_journal_paper_doi 10.1039/D1DT02948G
_journal_year 2021
_chemical_formula_moiety 'C10 F4 N2 Sn'
_chemical_formula_sum 'C10 F4 N2 Sn'
_chemical_formula_weight 342.81
_chemical_properties_physical Hygroscopic
_space_group_crystal_system triclinic
_space_group_IT_number 2
_space_group_name_Hall '-P 1'
_space_group_name_H-M_alt 'P -1'
_atom_sites_solution_primary dual
_audit_creation_date 2021-09-01
_audit_creation_method
;
Olex2 1.3
(compiled 2020.11.12 svn.r5f609507 for OlexSys, GUI svn.r6272)
;
_audit_update_record
;
2021-09-01 deposited with the CCDC.	2021-09-14 downloaded from the CCDC.
;
_cell_angle_alpha 117.933(5)
_cell_angle_beta 91.612(4)
_cell_angle_gamma 109.045(5)
_cell_formula_units_Z 1
_cell_length_a 6.3696(4)
_cell_length_b 7.2222(4)
_cell_length_c 7.2263(3)
_cell_measurement_reflns_used 5523
_cell_measurement_temperature 100.00(10)
_cell_measurement_theta_max 30.9530
_cell_measurement_theta_min 3.8250
_cell_volume 271.02(3)
_computing_cell_refinement 'CrysAlisPro 1.171.41.93a (Rigaku OD, 2020)'
_computing_data_collection 'CrysAlisPro 1.171.41.93a (Rigaku OD, 2020)'
_computing_data_reduction 'CrysAlisPro 1.171.41.93a (Rigaku OD, 2020)'
_computing_molecular_graphics 'Olex2 1.3 (Dolomanov et al., 2009)'
_computing_publication_material 'Olex2 1.3 (Dolomanov et al., 2009)'
_computing_structure_refinement 'SHELXL 2018/3 (Sheldrick, 2015)'
_computing_structure_solution 'SHELXT 2018/2 (Sheldrick, 2018)'
_diffrn_ambient_environment N~2~
_diffrn_ambient_temperature 100.00(10)
_diffrn_detector 'Hybrid Pixel Array Detector'
_diffrn_detector_area_resol_mean 10.0000
_diffrn_detector_type HyPix
_diffrn_measured_fraction_theta_full 0.996
_diffrn_measured_fraction_theta_max 0.997
_diffrn_measurement_details
;
List of Runs (angles in degrees, time in seconds):

  # Type    Start    End  Width  t~exp~   \w     \q     \k     \f   Frames
#--------------------------------------------------------------------------
  1  \w     -7.00 104.00   0.50    1.00    --   21.24  38.00  90.00  222
  2  \w     -6.00  62.00   0.50    1.00    --   21.24  57.00 -60.00  136
  3  \w     -6.00  62.00   0.50    1.00    --   21.24  57.00-120.00  136
  4  \w     22.00 104.00   0.50    1.00    --   21.24  19.00-150.00  164
  5  \w    -67.00 -16.00   0.50    1.00    --   21.24 -19.00 -60.00  102
  6  \w    -33.00  -6.00   0.50    1.00    --   21.24 118.00 156.56   54
  7  \w    -23.00   6.00   0.50    1.00    --   21.24 100.00  89.17   58
  8  \w    -62.00  22.00   0.50    1.00    --   21.24 -38.00  60.00  168
  9  \w      0.00  65.00   0.50    1.00    --   21.24 -99.00  60.00  130
 10  \w      0.00  65.00   0.50    1.00    --   21.24 -99.00-120.00  130
 11  \w    -56.00   9.00   0.50    1.00    --  -18.74 -57.00 -90.00  130
 12  \w   -106.00 -16.00   0.50    1.00    --  -18.74 -19.00 -90.00  180
 13  \w    -51.00  24.00   0.50    1.00    --  -18.74  77.00 -60.00  150
 14  \w     22.00  63.00   0.50    1.00    --  -18.74  19.00-180.00   82
 15  \w     22.00  63.00   0.50    1.00    --  -18.74  19.00-150.00   82
 16  \w     22.00  63.00   0.50    1.00    --  -18.74  19.00 -90.00   82
 17  \w     22.00  55.00   0.50    1.00    --  -18.74  19.00-120.00   66
 18  \w    -51.00  24.00   0.50    1.00    --  -18.74  77.00  90.00  150
 19  \w     22.00  63.00   0.50    1.00    --  -18.74  19.00 150.00   82
;
_diffrn_measurement_device 'four-circle diffractometer'
_diffrn_measurement_device_type 'ROD, Synergy Custom system, HyPix'
_diffrn_measurement_method '\w scans'
_diffrn_orient_matrix_type 'CrysAlisPro convention (1999,Acta A55,543-557)'
_diffrn_orient_matrix_UB_11 0.0777091000
_diffrn_orient_matrix_UB_12 0.0958765000
_diffrn_orient_matrix_UB_13 -0.0004712000
_diffrn_orient_matrix_UB_21 0.0877863000
_diffrn_orient_matrix_UB_22 -0.0408767000
_diffrn_orient_matrix_UB_23 -0.0027245000
_diffrn_orient_matrix_UB_31 -0.0285822000
_diffrn_orient_matrix_UB_32 -0.0603017000
_diffrn_orient_matrix_UB_33 -0.1137692000
_diffrn_radiation_monochromator mirror
_diffrn_radiation_probe x-ray
_diffrn_radiation_type 'Mo K\a'
_diffrn_radiation_wavelength 0.71073
_diffrn_reflns_av_R_equivalents 0.0428
_diffrn_reflns_av_unetI/netI 0.0312
_diffrn_reflns_Laue_measured_fraction_full 0.996
_diffrn_reflns_Laue_measured_fraction_max 0.997
_diffrn_reflns_limit_h_max 8
_diffrn_reflns_limit_h_min -8
_diffrn_reflns_limit_k_max 9
_diffrn_reflns_limit_k_min -9
_diffrn_reflns_limit_l_max 9
_diffrn_reflns_limit_l_min -9
_diffrn_reflns_number 6755
_diffrn_reflns_point_group_measured_fraction_full 0.996
_diffrn_reflns_point_group_measured_fraction_max 0.997
_diffrn_reflns_theta_full 25.242
_diffrn_reflns_theta_max 28.682
_diffrn_reflns_theta_min 3.842
_diffrn_source 'Rotating-anode X-ray tube'
_diffrn_source_type 'Rigaku (Mo) X-ray Source'
_exptl_absorpt_coefficient_mu 2.387
_exptl_absorpt_correction_T_max 1.00000
_exptl_absorpt_correction_T_min 0.85071
_exptl_absorpt_correction_type multi-scan
_exptl_absorpt_process_details
;
CrysAlisPro 1.171.41.93a (Rigaku Oxford Diffraction, 2020)
Empirical absorption correction using spherical harmonics,
implemented in SCALE3 ABSPACK scaling algorithm.
;
_exptl_crystal_colour colourless
_exptl_crystal_colour_primary colourless
_exptl_crystal_density_diffrn 2.100
_exptl_crystal_description plate
_exptl_crystal_F_000 160
_exptl_crystal_recrystallization_method 'Slow evaporation'
_exptl_crystal_size_max 0.12
_exptl_crystal_size_mid 0.1
_exptl_crystal_size_min 0.05
_refine_diff_density_max 7.559
_refine_diff_density_min -1.776
_refine_diff_density_rms 0.431
_refine_ls_extinction_method none
_refine_ls_goodness_of_fit_ref 1.182
_refine_ls_hydrogen_treatment undef
_refine_ls_matrix_type full
_refine_ls_number_parameters 79
_refine_ls_number_reflns 1396
_refine_ls_number_restraints 0
_refine_ls_restrained_S_all 1.182
_refine_ls_R_factor_all 0.0672
_refine_ls_R_factor_gt 0.0671
_refine_ls_shift/su_max 0.000
_refine_ls_shift/su_mean 0.000
_refine_ls_structure_factor_coef Fsqd
_refine_ls_weighting_details 'w=1/[\s^2^(Fo^2^)+(0.0001P)^2^+16.5036P] where P=(Fo^2^+2Fc^2^)/3'
_refine_ls_weighting_scheme calc
_refine_ls_wR_factor_gt 0.2114
_refine_ls_wR_factor_ref 0.2115
_reflns_Friedel_coverage 0.000
_reflns_number_gt 1392
_reflns_number_total 1396
_reflns_threshold_expression 'I > 2\s(I)'
_cod_data_source_file d1dt02948g2.cif
_cod_data_source_block 2021dept_gr_mw90_auto
_cod_database_code 7708346
_shelx_shelxl_version_number 2018/3
_chemical_oxdiff_formula SnF3C15H15N3CF3SO3
_shelx_space_group_comment
;
The symmetry employed for this shelxl refinement is uniquely defined
by the following loop, which should always be used as a source of
symmetry information in preference to the above space-group names.
They are only intended as comments.
;
_reflns_odcompleteness_completeness 99.71
_reflns_odcompleteness_iscentric 1
_reflns_odcompleteness_theta 28.64
_olex2_refinement_description
;
;
_olex2_submission_special_instructions 'No special instructions were received'
_oxdiff_exptl_absorpt_empirical_details
;
Empirical correction (ABSPACK) includes:
- Absorption correction using spherical harmonics
- Frame scaling
;
_oxdiff_exptl_absorpt_empirical_full_max 2.628
_oxdiff_exptl_absorpt_empirical_full_min 0.573

loop_
_space_group_symop_operation_xyz
'x, y, z'
'-x, -y, -z'

loop_
_atom_site_label
_atom_site_type_symbol
_atom_site_fract_x
_atom_site_fract_y
_atom_site_fract_z
_atom_site_U_iso_or_equiv
_atom_site_adp_type
_atom_site_occupancy
_atom_site_site_symmetry_order
_atom_site_calc_flag
_atom_site_refinement_flags_posn
_atom_site_refinement_flags_adp
_atom_site_refinement_flags_occupancy
_atom_site_disorder_assembly
_atom_site_disorder_group
Sn1 Sn 0.000000 0.000000 0.500000 0.0143(3) Uani 1 2 d S . P . .
F1 F -0.1305(12) 0.1227(12) 0.7507(11) 0.0227(14) Uani 1 1 d . . . . .
F2 F -0.1395(12) 0.1289(12) 0.3713(12) 0.0238(15) Uani 1 1 d . . . . .
N1 N 0.3030(17) 0.3119(16) 0.6526(15) 0.0191(19) Uani 1 1 d . . . . .
C1 C 0.289(2) 0.5081(19) 0.6839(18) 0.020(2) Uani 1 1 d . . . . .
C5 C 0.503(2) 0.313(2) 0.7195(19) 0.022(2) Uani 1 1 d . . . . .
C2 C 0.476(2) 0.711(2) 0.7819(19) 0.023(2) Uani 1 1 d . . . . .
C3 C 0.684(2) 0.713(2) 0.852(2) 0.024(2) Uani 1 1 d . . . . .
C4 C 0.698(2) 0.511(2) 0.8202(19) 0.022(2) Uani 1 1 d . . . . .

loop_
_atom_site_aniso_label
_atom_site_aniso_U_11
_atom_site_aniso_U_22
_atom_site_aniso_U_33
_atom_site_aniso_U_23
_atom_site_aniso_U_13
_atom_site_aniso_U_12
Sn1 0.0160(5) 0.0121(5) 0.0162(5) 0.0074(4) 0.0009(4) 0.0070(4)
F1 0.022(3) 0.023(3) 0.025(3) 0.013(3) 0.005(3) 0.009(3)
F2 0.026(3) 0.021(3) 0.029(4) 0.014(3) 0.000(3) 0.011(3)
N1 0.025(5) 0.013(4) 0.019(4) 0.008(4) 0.004(4) 0.008(4)
C1 0.027(6) 0.018(5) 0.020(5) 0.009(4) 0.005(4) 0.014(5)
C5 0.030(6) 0.019(5) 0.021(5) 0.011(5) 0.006(5) 0.011(5)
C2 0.030(6) 0.017(5) 0.022(5) 0.009(5) 0.005(5) 0.008(5)
C3 0.025(6) 0.018(5) 0.024(6) 0.009(5) 0.006(5) 0.006(5)
C4 0.023(5) 0.025(6) 0.020(5) 0.011(5) 0.004(4) 0.011(5)

loop_
_atom_type_symbol
_atom_type_description
_atom_type_scat_dispersion_real
_atom_type_scat_dispersion_imag
_atom_type_scat_source
C C 0.0033 0.0016 'International Tables Vol C Tables 4.2.6.8 and 6.1.1.4'
F F 0.0171 0.0103 'International Tables Vol C Tables 4.2.6.8 and 6.1.1.4'
N N 0.0061 0.0033 'International Tables Vol C Tables 4.2.6.8 and 6.1.1.4'
Sn Sn -0.6537 1.4246 'International Tables Vol C Tables 4.2.6.8 and 6.1.1.4'

loop_
_geom_angle_atom_site_label_1
_geom_angle_atom_site_label_2
_geom_angle_atom_site_label_3
_geom_angle
_geom_angle_site_symmetry_1
_geom_angle_site_symmetry_3
_geom_angle_publ_flag
F1 Sn1 F1 180.0 . 2_556 ?
F1 Sn1 F2 90.1(3) . 2_556 ?
F1 Sn1 F2 89.9(3) . . ?
F1 Sn1 F2 89.9(3) 2_556 2_556 ?
F1 Sn1 F2 90.1(3) 2_556 . ?
F1 Sn1 N1 90.0(3) . . ?
F1 Sn1 N1 90.0(3) . 2_556 ?
F1 Sn1 N1 90.0(3) 2_556 . ?
F1 Sn1 N1 90.0(3) 2_556 2_556 ?
F2 Sn1 F2 180.0 . 2_556 ?
F2 Sn1 N1 90.0(3) . . ?
F2 Sn1 N1 90.0(3) 2_556 . ?
F2 Sn1 N1 90.0(3) . 2_556 ?
F2 Sn1 N1 90.0(3) 2_556 2_556 ?
N1 Sn1 N1 180.0 . 2_556 ?
C1 N1 Sn1 119.7(8) . . ?
C5 N1 Sn1 120.6(7) . . ?
C5 N1 C1 119.7(10) . . ?
N1 C1 C2 121.8(11) . . ?
N1 C5 C4 121.7(11) . . ?
C1 C2 C3 118.8(11) . . ?
C2 C3 C4 119.5(11) . . ?
C5 C4 C3 118.5(11) . . ?

loop_
_geom_bond_atom_site_label_1
_geom_bond_atom_site_label_2
_geom_bond_distance
_geom_bond_site_symmetry_2
_geom_bond_publ_flag
Sn1 F1 1.954(7) . ?
Sn1 F1 1.954(7) 2_556 ?
Sn1 F2 1.956(7) 2_556 ?
Sn1 F2 1.956(7) . ?
Sn1 N1 2.175(10) . ?
Sn1 N1 2.175(10) 2_556 ?
N1 C1 1.359(14) . ?
N1 C5 1.345(15) . ?
C1 C2 1.380(17) . ?
C5 C4 1.388(17) . ?
C2 C3 1.391(18) . ?
C3 C4 1.405(17) . ?

loop_
_geom_torsion_atom_site_label_1
_geom_torsion_atom_site_label_2
_geom_torsion_atom_site_label_3
_geom_torsion_atom_site_label_4
_geom_torsion
_geom_torsion_site_symmetry_1
_geom_torsion_site_symmetry_2
_geom_torsion_site_symmetry_3
_geom_torsion_site_symmetry_4
_geom_torsion_publ_flag
Sn1 N1 C1 C2 179.4(9) . . . . ?
Sn1 N1 C5 C4 -179.0(9) . . . . ?
N1 C1 C2 C3 -0.6(18) . . . . ?
N1 C5 C4 C3 -0.1(18) . . . . ?
C1 N1 C5 C4 -0.1(17) . . . . ?
C1 C2 C3 C4 0.5(18) . . . . ?
C5 N1 C1 C2 0.5(17) . . . . ?
C2 C3 C4 C5 -0.1(18) . . . . ?
